data_7208665
loop_
_publ_author_name
'Laurila, Elina'
'Tatikonda, Rajendhraprasad'
'Oresmaa, Larisa'
'Hirva, Pipsa'
'Haukka, Matti'

_publ_section_title
;
 Metallophilic interactions in stacked dinuclear rhodium
 2,2&#x2032;-biimidazole carbonyl complexes
;
_journal_issue 24
_journal_name_full CrystEngComm
_journal_page_first 8401
_journal_paper_doi 10.1039/c2ce25385b
_journal_volume 14
_journal_year 2012
_chemical_formula_moiety 'C14 H14 Cl2 N4 O4 Rh2'
_chemical_formula_sum 'C14 H14 Cl2 N4 O4 Rh2'
_chemical_formula_weight 579.01
_chemical_name_systematic
;
?
;
_space_group_IT_number 14
_symmetry_cell_setting monoclinic
_symmetry_space_group_name_Hall '-P 2ybc'
_symmetry_space_group_name_H-M 'P 1 21/c 1'
_atom_sites_solution_hydrogens geom
_atom_sites_solution_primary direct
_atom_sites_solution_secondary difmap
_audit_creation_method SHELXL-97
_cell_angle_alpha 90.00
_cell_angle_beta 91.815(5)
_cell_angle_gamma 90.00
_cell_formula_units_Z 4
_cell_length_a 6.6991(9)
_cell_length_b 19.587(3)
_cell_length_c 14.9395(19)
_cell_measurement_reflns_used 9971
_cell_measurement_temperature 260(2)
_cell_measurement_theta_max 30.55
_cell_measurement_theta_min 2.73
_cell_volume 1959.3(5)
_computing_cell_refinement 'SAINT (Bruker AXS, 2009)'
_computing_data_collection 'APEX2 (Bruker AXS, 2010)'
_computing_data_reduction 'SAINT (Bruker AXS, 2009)'
_computing_molecular_graphics 'Diamond v.3.2g (Brandenburg, 2011)'
_computing_publication_material 'SHELXL-97 (Sheldrick, 2008)'
_computing_structure_refinement 'SHELXL-97 (Sheldrick, 2008)'
_computing_structure_solution 'SHELXS-97 (Sheldrick, 2008)'
_diffrn_ambient_temperature 260(2)
_diffrn_detector_area_resol_mean 16
_diffrn_measured_fraction_theta_full 0.987
_diffrn_measured_fraction_theta_max 0.987
_diffrn_measurement_device '62mm x 62mm CCD camera on \k-goniostat'
_diffrn_measurement_device_type 'Bruker KAPPA APEX II DUO CCD'
_diffrn_measurement_method '\f scans and \w scans with \k offset'
_diffrn_radiation_monochromator 'curved graphite crystal'
_diffrn_radiation_source 'fine-focus sealed tube'
_diffrn_radiation_type MoK\a
_diffrn_radiation_wavelength 0.71073
_diffrn_reflns_av_R_equivalents 0.0166
_diffrn_reflns_av_sigmaI/netI 0.0174
_diffrn_reflns_limit_h_max 6
_diffrn_reflns_limit_h_min -9
_diffrn_reflns_limit_k_max 28
_diffrn_reflns_limit_k_min -25
_diffrn_reflns_limit_l_max 21
_diffrn_reflns_limit_l_min -20
_diffrn_reflns_number 20729
_diffrn_reflns_theta_full 30.65
_diffrn_reflns_theta_max 30.65
_diffrn_reflns_theta_min 1.71
_exptl_absorpt_coefficient_mu 1.983
_exptl_absorpt_correction_T_max 0.7882
_exptl_absorpt_correction_T_min 0.5187
_exptl_absorpt_correction_type numerical
_exptl_absorpt_process_details 'SADABS (Sheldrick, 2008)'
_exptl_crystal_colour 'green with metallic shine'
_exptl_crystal_density_diffrn 1.963
_exptl_crystal_density_method 'not measured'
_exptl_crystal_description block
_exptl_crystal_F_000 1128
_exptl_crystal_size_max 0.38
_exptl_crystal_size_mid 0.18
_exptl_crystal_size_min 0.13
_refine_diff_density_max 0.948
_refine_diff_density_min -0.624
_refine_diff_density_rms 0.083
_refine_ls_extinction_method none
_refine_ls_goodness_of_fit_ref 1.081
_refine_ls_hydrogen_treatment constr
_refine_ls_matrix_type full
_refine_ls_number_parameters 237
_refine_ls_number_reflns 5978
_refine_ls_number_restraints 0
_refine_ls_restrained_S_all 1.081
_refine_ls_R_factor_all 0.0389
_refine_ls_R_factor_gt 0.0263
_refine_ls_shift/su_max 0.002
_refine_ls_shift/su_mean 0.000
_refine_ls_structure_factor_coef Fsqd
_refine_ls_weighting_details 'calc w=1/[\s^2^(Fo^2^)+(0.0111P)^2^+2.8448P] where P=(Fo^2^+2Fc^2^)/3'
_refine_ls_weighting_scheme calc
_refine_ls_wR_factor_gt 0.0507
_refine_ls_wR_factor_ref 0.0580
_reflns_number_gt 4869
_reflns_number_total 5978
_reflns_threshold_expression >2sigma(I)
_cod_data_source_file c2ce25385b.txt
_cod_data_source_block 1b
_cod_original_cell_volume 1959.4(4)
_cod_original_sg_symbol_H-M 'P 21/c'
_cod_database_code 7208665

loop_
_symmetry_equiv_pos_as_xyz
'x, y, z'
'-x, y+1/2, -z+1/2'
'-x, -y, -z'
'x, -y-1/2, z-1/2'

loop_
_atom_site_label
_atom_site_type_symbol
_atom_site_fract_x
_atom_site_fract_y
_atom_site_fract_z
_atom_site_U_iso_or_equiv
_atom_site_adp_type
_atom_site_occupancy
_atom_site_symmetry_multiplicity
_atom_site_calc_flag
_atom_site_refinement_flags
Rh1 Rh 0.60313(3) 0.588115(9) 0.730132(12) 0.03069(5) Uani 1 1 d .
Rh2 Rh 0.12426(3) 0.595324(9) 0.722888(13) 0.03062(5) Uani 1 1 d .
Cl1 Cl 0.60569(12) 0.46986(3) 0.76466(5) 0.05015(17) Uani 1 1 d .
Cl2 Cl 0.10027(12) 0.65133(4) 0.58260(5) 0.04960(17) Uani 1 1 d .
O1 O 0.6153(3) 0.73227(11) 0.67203(15) 0.0523(5) Uani 1 1 d .
O2 O 0.6419(4) 0.55009(13) 0.53792(14) 0.0639(6) Uani 1 1 d .
O3 O 0.1328(3) 0.51584(11) 0.89168(15) 0.0525(5) Uani 1 1 d .
O4 O 0.0596(4) 0.46401(12) 0.62534(18) 0.0711(7) Uani 1 1 d .
N1 N 0.5627(3) 0.60968(10) 0.86698(13) 0.0301(4) Uani 1 1 d .
N2 N 0.4227(3) 0.64447(10) 0.99089(13) 0.0328(4) Uani 1 1 d .
N3 N 0.1814(3) 0.69039(10) 0.78548(13) 0.0305(4) Uani 1 1 d .
N4 N 0.3324(3) 0.77261(10) 0.86316(14) 0.0349(4) Uani 1 1 d .
C1 C 0.6101(4) 0.67868(14) 0.69618(17) 0.0372(5) Uani 1 1 d .
C2 C 0.6291(4) 0.56466(14) 0.61067(18) 0.0405(6) Uani 1 1 d .
C3 C 0.1303(4) 0.54692(13) 0.82965(19) 0.0366(5) Uani 1 1 d .
C4 C 0.0830(4) 0.51345(14) 0.6627(2) 0.0433(6) Uani 1 1 d .
C10 C 0.6368(4) 0.57163(13) 0.93785(16) 0.0354(5) Uani 1 1 d .
H10 H 0.7306 0.5368 0.9340 0.043 Uiso 1 1 calc R
C11 C 0.5517(4) 0.59271(13) 1.01455(17) 0.0380(5) Uani 1 1 d .
H11 H 0.5762 0.5754 1.0718 0.046 Uiso 1 1 calc R
C12 C 0.4331(3) 0.65363(11) 0.90122(15) 0.0282(4) Uani 1 1 d .
C13 C 0.3174(3) 0.70420(11) 0.85046(16) 0.0293(4) Uani 1 1 d .
C14 C 0.1994(4) 0.80305(13) 0.80382(19) 0.0408(6) Uani 1 1 d .
H14 H 0.1768 0.8497 0.7973 0.049 Uiso 1 1 calc R
C15 C 0.1075(4) 0.75256(13) 0.75664(19) 0.0384(5) Uani 1 1 d .
H15 H 0.0097 0.7588 0.7118 0.046 Uiso 1 1 calc R
C16 C 0.2788(4) 0.67579(14) 1.05159(18) 0.0407(6) Uani 1 1 d .
H16A H 0.2698 0.7243 1.0392 0.049 Uiso 1 1 calc R
H16B H 0.3277 0.6703 1.1130 0.049 Uiso 1 1 calc R
C17 C 0.0767(5) 0.6451(2) 1.0419(3) 0.0753(12) Uani 1 1 d .
H17A H 0.0257 0.6517 0.9818 0.113 Uiso 1 1 calc R
H17B H -0.0108 0.6666 1.0830 0.113 Uiso 1 1 calc R
H17C H 0.0845 0.5971 1.0547 0.113 Uiso 1 1 calc R
C18 C 0.4804(4) 0.80958(14) 0.9205(2) 0.0455(6) Uani 1 1 d .
H18A H 0.4353 0.8562 0.9285 0.055 Uiso 1 1 calc R
H18B H 0.4884 0.7881 0.9790 0.055 Uiso 1 1 calc R
C19 C 0.6801(5) 0.8106(2) 0.8828(3) 0.0877(14) Uani 1 1 d .
H19A H 0.7278 0.7646 0.8769 0.132 Uiso 1 1 calc R
H19B H 0.7697 0.8357 0.9220 0.132 Uiso 1 1 calc R
H19C H 0.6734 0.8320 0.8251 0.132 Uiso 1 1 calc R

loop_
_atom_site_aniso_label
_atom_site_aniso_U_11
_atom_site_aniso_U_22
_atom_site_aniso_U_33
_atom_site_aniso_U_23
_atom_site_aniso_U_13
_atom_site_aniso_U_12
Rh1 0.03028(9) 0.03148(9) 0.03049(9) 0.00084(7) 0.00384(7) 0.00197(7)
Rh2 0.02896(9) 0.02800(9) 0.03486(10) 0.00035(7) 0.00058(7) -0.00294(7)
Cl1 0.0701(5) 0.0328(3) 0.0484(4) 0.0004(3) 0.0145(3) 0.0054(3)
Cl2 0.0594(4) 0.0506(4) 0.0387(3) 0.0057(3) -0.0004(3) -0.0119(3)
O1 0.0557(13) 0.0434(11) 0.0577(13) 0.0132(10) -0.0001(10) -0.0001(9)
O2 0.0775(16) 0.0740(16) 0.0406(12) -0.0123(11) 0.0082(11) -0.0077(13)
O3 0.0602(13) 0.0441(11) 0.0535(12) 0.0114(10) 0.0040(10) -0.0029(10)
O4 0.0822(18) 0.0523(14) 0.0790(17) -0.0303(13) 0.0068(14) -0.0079(12)
N1 0.0286(9) 0.0302(9) 0.0314(10) 0.0001(8) 0.0018(7) 0.0009(7)
N2 0.0355(10) 0.0326(10) 0.0303(10) -0.0023(8) 0.0016(8) -0.0024(8)
N3 0.0298(9) 0.0246(9) 0.0372(10) 0.0013(8) 0.0040(8) -0.0004(7)
N4 0.0366(10) 0.0255(9) 0.0429(11) -0.0037(8) 0.0063(9) -0.0029(8)
C1 0.0335(12) 0.0436(14) 0.0346(12) -0.0017(11) 0.0028(10) -0.0001(10)
C2 0.0412(14) 0.0429(14) 0.0377(13) -0.0006(11) 0.0046(11) -0.0005(11)
C3 0.0319(12) 0.0304(12) 0.0476(14) -0.0026(11) 0.0026(10) -0.0028(9)
C4 0.0403(14) 0.0395(14) 0.0501(16) -0.0053(12) 0.0034(12) -0.0031(11)
C10 0.0340(12) 0.0360(12) 0.0360(12) 0.0024(10) -0.0025(10) 0.0046(10)
C11 0.0408(13) 0.0421(14) 0.0308(12) 0.0050(10) -0.0031(10) -0.0017(11)
C12 0.0287(10) 0.0262(10) 0.0297(10) -0.0024(8) 0.0010(8) -0.0042(8)
C13 0.0291(10) 0.0255(10) 0.0335(11) -0.0010(9) 0.0049(9) -0.0010(8)
C14 0.0444(14) 0.0262(11) 0.0523(16) 0.0031(11) 0.0093(12) 0.0036(10)
C15 0.0357(13) 0.0321(12) 0.0474(14) 0.0073(11) 0.0025(11) 0.0038(10)
C16 0.0441(14) 0.0427(14) 0.0359(13) -0.0103(11) 0.0103(11) -0.0056(11)
C17 0.0470(18) 0.089(3) 0.092(3) -0.046(2) 0.0256(18) -0.0204(18)
C18 0.0500(16) 0.0368(14) 0.0499(16) -0.0139(12) 0.0075(13) -0.0136(12)
C19 0.051(2) 0.115(4) 0.098(3) -0.050(3) 0.011(2) -0.029(2)

loop_
_atom_type_symbol
_atom_type_description
_atom_type_scat_dispersion_real
_atom_type_scat_dispersion_imag
_atom_type_scat_source
C C 0.0033 0.0016 'International Tables Vol C Tables 4.2.6.8 and 6.1.1.4'
H H 0.0000 0.0000 'International Tables Vol C Tables 4.2.6.8 and 6.1.1.4'
N N 0.0061 0.0033 'International Tables Vol C Tables 4.2.6.8 and 6.1.1.4'
O O 0.0106 0.0060 'International Tables Vol C Tables 4.2.6.8 and 6.1.1.4'
Cl Cl 0.1484 0.1585 'International Tables Vol C Tables 4.2.6.8 and 6.1.1.4'
Rh Rh -1.1178 0.9187 'International Tables Vol C Tables 4.2.6.8 and 6.1.1.4'

loop_
_geom_angle_atom_site_label_1
_geom_angle_atom_site_label_2
_geom_angle_atom_site_label_3
_geom_angle
_geom_angle_site_symmetry_3
_geom_angle_publ_flag
C1 Rh1 C2 88.26(12) . yes
C1 Rh1 N1 94.52(9) . ?
C2 Rh1 N1 176.61(10) . ?
C1 Rh1 Cl1 176.07(8) . ?
C2 Rh1 Cl1 88.12(9) . ?
N1 Rh1 Cl1 89.14(6) . yes
C1 Rh1 Rh2 89.00(8) . ?
C2 Rh1 Rh2 95.89(9) . ?
N1 Rh1 Rh2 82.26(5) . ?
Cl1 Rh1 Rh2 92.90(2) . ?
C3 Rh2 C4 88.51(12) . yes
C3 Rh2 N3 94.08(9) . ?
C4 Rh2 N3 176.76(10) . ?
C3 Rh2 Cl2 175.97(8) . ?
C4 Rh2 Cl2 88.08(9) . ?
N3 Rh2 Cl2 89.40(6) . yes
C3 Rh2 Rh1 87.35(8) . ?
C4 Rh2 Rh1 96.42(9) . ?
N3 Rh2 Rh1 81.77(5) . ?
Cl2 Rh2 Rh1 95.17(2) . ?
C3 Rh2 Rh1 86.99(8) 1_455 ?
C4 Rh2 Rh1 81.17(9) 1_455 ?
N3 Rh2 Rh1 100.89(5) 1_455 ?
Cl2 Rh2 Rh1 90.36(2) 1_455 ?
Rh1 Rh2 Rh1 173.909(9) 1_455 yes
C12 N1 C10 106.1(2) . ?
C12 N1 Rh1 127.15(16) . ?
C10 N1 Rh1 125.64(16) . ?
C12 N2 C11 107.5(2) . ?
C12 N2 C16 127.4(2) . ?
C11 N2 C16 124.5(2) . ?
C13 N3 C15 106.1(2) . ?
C13 N3 Rh2 127.52(15) . ?
C15 N3 Rh2 125.58(17) . ?
C13 N4 C14 107.2(2) . ?
C13 N4 C18 127.6(2) . ?
C14 N4 C18 124.8(2) . ?
O1 C1 Rh1 177.0(2) . ?
O2 C2 Rh1 178.9(3) . ?
O3 C3 Rh2 177.4(2) . ?
O4 C4 Rh2 179.1(3) . ?
C11 C10 N1 109.5(2) . ?
C11 C10 H10 125.3 . ?
N1 C10 H10 125.3 . ?
C10 C11 N2 106.5(2) . ?
C10 C11 H11 126.7 . ?
N2 C11 H11 126.7 . ?
N1 C12 N2 110.3(2) . ?
N1 C12 C13 125.5(2) . ?
N2 C12 C13 124.2(2) . ?
N3 C13 N4 110.3(2) . ?
N3 C13 C12 125.4(2) . ?
N4 C13 C12 124.3(2) . ?
C15 C14 N4 107.1(2) . ?
C15 C14 H14 126.4 . ?
N4 C14 H14 126.4 . ?
C14 C15 N3 109.3(2) . ?
C14 C15 H15 125.4 . ?
N3 C15 H15 125.4 . ?
N2 C16 C17 112.5(2) . ?
N2 C16 H16A 109.1 . ?
C17 C16 H16A 109.1 . ?
N2 C16 H16B 109.1 . ?
C17 C16 H16B 109.1 . ?
H16A C16 H16B 107.8 . ?
C16 C17 H17A 109.5 . ?
C16 C17 H17B 109.5 . ?
H17A C17 H17B 109.5 . ?
C16 C17 H17C 109.5 . ?
H17A C17 H17C 109.5 . ?
H17B C17 H17C 109.5 . ?
C19 C18 N4 112.8(2) . ?
C19 C18 H18A 109.0 . ?
N4 C18 H18A 109.0 . ?
C19 C18 H18B 109.0 . ?
N4 C18 H18B 109.0 . ?
H18A C18 H18B 107.8 . ?
C18 C19 H19A 109.5 . ?
C18 C19 H19B 109.5 . ?
H19A C19 H19B 109.5 . ?
C18 C19 H19C 109.5 . ?
H19A C19 H19C 109.5 . ?
H19B C19 H19C 109.5 . ?

loop_
_geom_bond_atom_site_label_1
_geom_bond_atom_site_label_2
_geom_bond_distance
_geom_bond_site_symmetry_2
_geom_bond_publ_flag
Rh1 C1 1.846(3) . yes
Rh1 C2 1.856(3) . yes
Rh1 N1 2.1134(19) . yes
Rh1 Cl1 2.3731(8) . yes
Rh1 Rh2 3.2095(5) . yes
Rh2 C3 1.855(3) . yes
Rh2 C4 1.855(3) . yes
Rh2 N3 2.1133(19) . yes
Rh2 Cl2 2.3665(8) . yes
Rh2 Rh1 3.4990(5) 1_455 yes
O1 C1 1.111(3) . ?
O2 C2 1.130(3) . ?
O3 C3 1.108(3) . ?
O4 C4 1.126(3) . ?
N1 C12 1.336(3) . ?
N1 C10 1.375(3) . ?
N2 C12 1.356(3) . ?
N2 C11 1.371(3) . ?
N2 C16 1.477(3) . ?
N3 C13 1.338(3) . ?
N3 C15 1.379(3) . ?
N4 C13 1.357(3) . ?
N4 C14 1.373(3) . ?
N4 C18 1.479(3) . ?
C10 C11 1.360(4) . ?
C10 H10 0.9300 . ?
C11 H11 0.9300 . ?
C12 C13 1.456(3) . ?
C14 C15 1.351(4) . ?
C14 H14 0.9300 . ?
C15 H15 0.9300 . ?
C16 C17 1.484(4) . ?
C16 H16A 0.9700 . ?
C16 H16B 0.9700 . ?
C17 H17A 0.9600 . ?
C17 H17B 0.9600 . ?
C17 H17C 0.9600 . ?
C18 C19 1.467(4) . ?
C18 H18A 0.9700 . ?
C18 H18B 0.9700 . ?
C19 H19A 0.9600 . ?
C19 H19B 0.9600 . ?
C19 H19C 0.9600 . ?
